data_2232687
loop_
_publ_author_name
'Blagus, Anita'
'Kaitner, Branko'

_publ_section_title
;
 2-{[(4-{[(2-Hydroxyphenyl)(phenyl)methylidene]amino}phenyl)imino](phenyl)methyl}phenol
;
_journal_coeditor_code GK2425
_journal_issue 12
_journal_name_full 'Acta Crystallographica Section E'
_journal_page_first o3252
_journal_paper_doi 10.1107/S1600536811046988
_journal_volume 67
_journal_year 2011
_chemical_formula_iupac 'C32 H24 N2 O2'
_chemical_formula_moiety 'C32 H24 N2 O2'
_chemical_formula_sum 'C32 H24 N2 O2'
_chemical_formula_weight 468.53
_chemical_name_common 1,4-bis(2-hydroxy-phenylbenzylideneamino)benzene
_chemical_name_systematic
;
2-{[(4-
{[(2-Hydroxyphenyl)(phenyl)methylidene]amino}phenyl)imino](phenyl)methyl}phenol
;
_space_group_IT_number 56
_symmetry_cell_setting orthorhombic
_symmetry_space_group_name_Hall '-P 2ab 2ac'
_symmetry_space_group_name_H-M 'P c c n'
_atom_sites_solution_hydrogens geom
_atom_sites_solution_primary direct
_atom_sites_solution_secondary difmap
_audit_creation_method SHELXL-97
_cell_angle_alpha 90.00
_cell_angle_beta 90.00
_cell_angle_gamma 90.00
_cell_formula_units_Z 4
_cell_length_a 17.383(4)
_cell_length_b 14.595(3)
_cell_length_c 9.476(2)
_cell_measurement_reflns_used 2361
_cell_measurement_temperature 298(2)
_cell_measurement_theta_max 26
_cell_measurement_theta_min 4
_cell_volume 2404.1(9)
_computing_cell_refinement
;
CrysAlis RED (Oxford Diffraction, 2003)
;
_computing_data_collection
;
CrysAlis CCD (Oxford Diffraction, 2003)
;
_computing_data_reduction
;
CrysAlis RED (Oxford Diffraction, 2003)
;
_computing_molecular_graphics 'ORTEP-3 (Farrugia, 1997)'
_computing_publication_material
;
WinGX (Farrugia, 1999), PARST97 (Nardelli, 1995) and Mercury
(Macrae <i>et al.</i>, 2006)
;
_computing_structure_refinement 'SHELXL97 (Sheldrick, 2008)'
_computing_structure_solution 'SHELXS97 (Sheldrick, 2008)'
_diffrn_ambient_temperature 298(2)
_diffrn_measured_fraction_theta_full 0.997
_diffrn_measured_fraction_theta_max 0.997
_diffrn_measurement_device_type
;
Oxford Diffraction Xcalibur CCD
;
_diffrn_measurement_method '\w scan'
_diffrn_radiation_monochromator graphite
_diffrn_radiation_source 'fine-focus sealed tube'
_diffrn_radiation_type MoK\a
_diffrn_radiation_wavelength 0.71073
_diffrn_reflns_av_R_equivalents 0.0526
_diffrn_reflns_av_sigmaI/netI 0.0411
_diffrn_reflns_limit_h_max 21
_diffrn_reflns_limit_h_min -21
_diffrn_reflns_limit_k_max 15
_diffrn_reflns_limit_k_min -18
_diffrn_reflns_limit_l_max 11
_diffrn_reflns_limit_l_min -11
_diffrn_reflns_number 18421
_diffrn_reflns_theta_full 25.99
_diffrn_reflns_theta_max 25.99
_diffrn_reflns_theta_min 3.78
_diffrn_standards_decay_% 0
_diffrn_standards_interval_count 0
_diffrn_standards_interval_time 0
_diffrn_standards_number 0
_exptl_absorpt_coefficient_mu 0.081
_exptl_absorpt_correction_type none
_exptl_crystal_colour red-brown
_exptl_crystal_density_diffrn 1.294
_exptl_crystal_density_method 'not measured'
_exptl_crystal_description prism
_exptl_crystal_F_000 984
_exptl_crystal_size_max 0.6
_exptl_crystal_size_mid 0.5
_exptl_crystal_size_min 0.3
_refine_diff_density_max 0.251
_refine_diff_density_min -0.187
_refine_ls_extinction_method none
_refine_ls_goodness_of_fit_ref 1.033
_refine_ls_hydrogen_treatment mixed
_refine_ls_matrix_type full
_refine_ls_number_parameters 166
_refine_ls_number_reflns 2361
_refine_ls_number_restraints 0
_refine_ls_restrained_S_all 1.033
_refine_ls_R_factor_all 0.0910
_refine_ls_R_factor_gt 0.0521
_refine_ls_shift/su_max 0.000
_refine_ls_shift/su_mean 0.000
_refine_ls_structure_factor_coef Fsqd
_refine_ls_weighting_details 'calc w=1/[\s^2^(Fo^2^)+(0.0869P)^2^] where P=(Fo^2^+2Fc^2^)/3'
_refine_ls_weighting_scheme calc
_refine_ls_wR_factor_gt 0.1354
_refine_ls_wR_factor_ref 0.1487
_reflns_number_gt 1559
_reflns_number_total 2361
_reflns_threshold_expression I>2sigma(I)
_cod_data_source_file gk2425.cif
_cod_data_source_block I
_cod_database_code 2232687
_cod_database_fobs_code 2232687

loop_
_symmetry_equiv_pos_as_xyz
'x, y, z'
'-x+1/2, -y+1/2, z'
'x+1/2, -y, -z+1/2'
'-x, y+1/2, -z+1/2'
'-x, -y, -z'
'x-1/2, y-1/2, -z'
'-x-1/2, y, z-1/2'
'x, -y-1/2, z-1/2'

loop_
_atom_site_type_symbol
_atom_site_label
_atom_site_fract_x
_atom_site_fract_y
_atom_site_fract_z
_atom_site_U_iso_or_equiv
_atom_site_adp_type
_atom_site_calc_flag
_atom_site_refinement_flags
_atom_site_occupancy
_atom_site_symmetry_multiplicity
O O1 0.10687(9) 0.20165(9) 0.10710(16) 0.0382(4) Uani d . 1 1
H H1 0.0915(13) 0.1651(16) 0.179(3) 0.046 Uiso d . 1 1
N N1 0.07823(10) 0.05834(11) 0.25539(18) 0.0307(4) Uani d . 1 1
C C1 0.13856(11) 0.04766(13) 0.0306(2) 0.0291(5) Uani d . 1 1
C C2 0.13707(12) 0.14397(13) 0.0114(2) 0.0301(5) Uani d . 1 1
C C3 0.16724(13) 0.18187(14) -0.1114(2) 0.0350(5) Uani d . 1 1
H H3 0.1650 0.2449 -0.1249 0.042 Uiso calc R 1 1
C C4 0.20034(12) 0.12759(14) -0.2129(2) 0.0362(5) Uani d . 1 1
H H4 0.2204 0.1542 -0.2941 0.043 Uiso calc R 1 1
C C5 0.20404(12) 0.03367(14) -0.1950(2) 0.0350(5) Uani d . 1 1
H H5 0.2269 -0.0030 -0.2636 0.042 Uiso calc R 1 1
C C6 0.17364(12) -0.00509(14) -0.0750(2) 0.0328(5) Uani d . 1 1
H H6 0.1764 -0.0683 -0.0636 0.039 Uiso calc R 1 1
C C7 0.10431(12) 0.00524(13) 0.1571(2) 0.0290(5) Uani d . 1 1
C C8 0.10237(12) -0.09729(13) 0.1671(2) 0.0294(5) Uani d . 1 1
C C9 0.05715(13) -0.14864(14) 0.0762(2) 0.0363(6) Uani d . 1 1
H H9 0.0289 -0.1196 0.0059 0.044 Uiso calc R 1 1
C C10 0.05388(14) -0.24324(15) 0.0898(3) 0.0417(6) Uani d . 1 1
H H10 0.0221 -0.2771 0.0306 0.050 Uiso calc R 1 1
C C11 0.09736(14) -0.28720(15) 0.1902(3) 0.0453(6) Uani d . 1 1
H H11 0.0961 -0.3507 0.1973 0.054 Uiso calc R 1 1
C C12 0.14278(13) -0.23687(14) 0.2802(3) 0.0441(6) Uani d . 1 1
H H12 0.1723 -0.2666 0.3481 0.053 Uiso calc R 1 1
C C13 0.14491(12) -0.14183(14) 0.2704(2) 0.0377(6) Uani d . 1 1
H H13 0.1748 -0.1081 0.3330 0.045 Uiso calc R 1 1
C C14 0.03947(12) 0.02512(13) 0.3774(2) 0.0289(5) Uani d . 1 1
C C15 -0.02406(13) -0.03231(13) 0.3698(2) 0.0319(5) Uani d . 1 1
H H15 -0.0407 -0.0539 0.2826 0.038 Uiso calc R 1 1
C C16 -0.06282(12) -0.05766(14) 0.4913(2) 0.0318(5) Uani d . 1 1
H H16 -0.1049 -0.0968 0.4851 0.038 Uiso calc R 1 1

loop_
_atom_site_aniso_label
_atom_site_aniso_U_11
_atom_site_aniso_U_22
_atom_site_aniso_U_33
_atom_site_aniso_U_12
_atom_site_aniso_U_13
_atom_site_aniso_U_23
O1 0.0542(10) 0.0276(8) 0.0328(9) -0.0031(7) 0.0041(8) 0.0007(7)
N1 0.0337(10) 0.0296(9) 0.0288(10) -0.0006(8) 0.0005(8) 0.0031(8)
C1 0.0284(11) 0.0310(11) 0.0279(12) -0.0018(9) -0.0031(9) 0.0021(9)
C2 0.0324(12) 0.0286(11) 0.0293(12) -0.0027(9) -0.0026(10) -0.0028(9)
C3 0.0397(13) 0.0290(11) 0.0364(13) -0.0025(10) -0.0036(11) 0.0063(10)
C4 0.0352(12) 0.0408(13) 0.0325(12) -0.0067(10) -0.0001(10) 0.0037(10)
C5 0.0341(12) 0.0384(13) 0.0326(13) 0.0039(10) 0.0028(10) 0.0007(10)
C6 0.0340(12) 0.0276(11) 0.0369(13) 0.0001(9) -0.0005(10) 0.0011(9)
C7 0.0288(11) 0.0291(11) 0.0292(12) 0.0000(9) -0.0036(9) 0.0020(9)
C8 0.0299(11) 0.0267(11) 0.0315(11) 0.0008(9) 0.0051(10) 0.0022(9)
C9 0.0388(13) 0.0335(12) 0.0367(13) -0.0012(10) -0.0004(11) -0.0001(10)
C10 0.0495(15) 0.0310(12) 0.0444(15) -0.0087(11) 0.0037(12) -0.0065(11)
C11 0.0507(15) 0.0260(11) 0.0592(17) -0.0021(11) 0.0072(13) 0.0019(11)
C12 0.0421(14) 0.0341(13) 0.0561(16) 0.0024(10) -0.0005(12) 0.0136(11)
C13 0.0374(13) 0.0343(12) 0.0413(13) -0.0050(10) -0.0003(11) 0.0060(10)
C14 0.0346(12) 0.0231(10) 0.0289(12) 0.0032(9) 0.0024(9) 0.0027(9)
C15 0.0368(13) 0.0303(11) 0.0286(12) 0.0017(10) -0.0014(10) -0.0020(9)
C16 0.0317(12) 0.0283(11) 0.0353(13) -0.0026(9) 0.0012(10) 0.0005(9)

loop_
_atom_type_symbol
_atom_type_description
_atom_type_scat_dispersion_real
_atom_type_scat_dispersion_imag
_atom_type_scat_source
C C 0.0033 0.0016 'International Tables Vol C Tables 4.2.6.8 and 6.1.1.4'
H H 0.0000 0.0000 'International Tables Vol C Tables 4.2.6.8 and 6.1.1.4'
N N 0.0061 0.0033 'International Tables Vol C Tables 4.2.6.8 and 6.1.1.4'
O O 0.0106 0.0060 'International Tables Vol C Tables 4.2.6.8 and 6.1.1.4'

loop_
_geom_angle_atom_site_label_1
_geom_angle_atom_site_label_2
_geom_angle_atom_site_label_3
_geom_angle_site_symmetry_1
_geom_angle_site_symmetry_3
_geom_angle
C2 O1 H1 . . 104.8(15)
C7 N1 C14 . . 123.14(17)
C6 C1 C2 . . 117.41(18)
C6 C1 C7 . . 121.68(18)
C2 C1 C7 . . 120.90(18)
O1 C2 C3 . . 117.56(18)
O1 C2 C1 . . 122.76(18)
C3 C2 C1 . . 119.67(19)
C4 C3 C2 . . 120.98(19)
C4 C3 H3 . . 119.5
C2 C3 H3 . . 119.5
C3 C4 C5 . . 120.4(2)
C3 C4 H4 . . 119.8
C5 C4 H4 . . 119.8
C6 C5 C4 . . 119.4(2)
C6 C5 H5 . . 120.3
C4 C5 H5 . . 120.3
C5 C6 C1 . . 122.10(19)
C5 C6 H6 . . 118.9
C1 C6 H6 . . 118.9
N1 C7 C1 . . 118.37(18)
N1 C7 C8 . . 122.98(18)
C1 C7 C8 . . 118.65(17)
C9 C8 C13 . . 119.14(19)
C9 C8 C7 . . 120.86(18)
C13 C8 C7 . . 119.99(19)
C8 C9 C10 . . 120.2(2)
C8 C9 H9 . . 119.9
C10 C9 H9 . . 119.9
C11 C10 C9 . . 120.4(2)
C11 C10 H10 . . 119.8
C9 C10 H10 . . 119.8
C10 C11 C12 . . 119.7(2)
C10 C11 H11 . . 120.1
C12 C11 H11 . . 120.1
C11 C12 C13 . . 120.4(2)
C11 C12 H12 . . 119.8
C13 C12 H12 . . 119.8
C8 C13 C12 . . 120.0(2)
C8 C13 H13 . . 120.0
C12 C13 H13 . . 120.0
C15 C14 C16 . 5_556 118.97(18)
C15 C14 N1 . . 122.68(18)
C16 C14 N1 5_556 . 118.15(18)
C16 C15 C14 . . 120.35(19)
C16 C15 H15 . . 119.8
C14 C15 H15 . . 119.8
C15 C16 C14 . 5_556 120.67(19)
C15 C16 H16 . . 119.7
C14 C16 H16 5_556 . 119.7

loop_
_geom_bond_atom_site_label_1
_geom_bond_atom_site_label_2
_geom_bond_site_symmetry_2
_geom_bond_distance
O1 C2 . 1.344(2)
O1 H1 . 0.91(2)
N1 C7 . 1.294(3)
N1 C14 . 1.423(3)
C1 C6 . 1.402(3)
C1 C2 . 1.418(3)
C1 C7 . 1.474(3)
C2 C3 . 1.391(3)
C3 C4 . 1.372(3)
C3 H3 . 0.9300
C4 C5 . 1.383(3)
C4 H4 . 0.9300
C5 C6 . 1.376(3)
C5 H5 . 0.9300
C6 H6 . 0.9300
C7 C8 . 1.500(3)
C8 C9 . 1.386(3)
C8 C13 . 1.388(3)
C9 C10 . 1.388(3)
C9 H9 . 0.9300
C10 C11 . 1.374(3)
C10 H10 . 0.9300
C11 C12 . 1.375(3)
C11 H11 . 0.9300
C12 C13 . 1.391(3)
C12 H12 . 0.9300
C13 H13 . 0.9300
C14 C15 . 1.388(3)
C14 C16 5_556 1.392(3)
C15 C16 . 1.384(3)
C15 H15 . 0.9300
C16 C14 5_556 1.392(3)
C16 H16 . 0.9300

loop_
_geom_hbond_atom_site_label_D
_geom_hbond_atom_site_label_H
_geom_hbond_atom_site_label_A
_geom_hbond_site_symmetry_A
_geom_hbond_distance_DH
_geom_hbond_distance_HA
_geom_hbond_distance_DA
_geom_hbond_angle_DHA
_geom_hbond_publ_flag
O1 H1 N1 . 0.91(2) 1.73(2) 2.569(2) 152(2) yes
C15 H15 Cg 5 0.93 2.93 3.748(2) 148 yes

loop_
_geom_torsion_atom_site_label_1
_geom_torsion_atom_site_label_2
_geom_torsion_atom_site_label_3
_geom_torsion_atom_site_label_4
_geom_torsion_site_symmetry_1
_geom_torsion_site_symmetry_4
_geom_torsion
C6 C1 C2 O1 . . -178.21(19)
C7 C1 C2 O1 . . 1.9(3)
C6 C1 C2 C3 . . 2.3(3)
C7 C1 C2 C3 . . -177.61(19)
O1 C2 C3 C4 . . 178.80(19)
C1 C2 C3 C4 . . -1.7(3)
C2 C3 C4 C5 . . 0.2(3)
C3 C4 C5 C6 . . 0.5(3)
C4 C5 C6 C1 . . 0.2(3)
C2 C1 C6 C5 . . -1.6(3)
C7 C1 C6 C5 . . 178.34(19)
C14 N1 C7 C1 . . 175.68(17)
C14 N1 C7 C8 . . -5.3(3)
C6 C1 C7 N1 . . 174.74(19)
C2 C1 C7 N1 . . -5.3(3)
C6 C1 C7 C8 . . -4.3(3)
C2 C1 C7 C8 . . 175.60(19)
N1 C7 C8 C9 . . 114.0(2)
C1 C7 C8 C9 . . -67.0(3)
N1 C7 C8 C13 . . -64.5(3)
C1 C7 C8 C13 . . 114.5(2)
C13 C8 C9 C10 . . 0.8(3)
C7 C8 C9 C10 . . -177.8(2)
C8 C9 C10 C11 . . -2.2(3)
C9 C10 C11 C12 . . 1.8(4)
C10 C11 C12 C13 . . 0.1(4)
C9 C8 C13 C12 . . 1.0(3)
C7 C8 C13 C12 . . 179.6(2)
C11 C12 C13 C8 . . -1.5(3)
C7 N1 C14 C15 . . -53.9(3)
C7 N1 C14 C16 . 5_556 131.3(2)
C16 C14 C15 C16 5_556 . -0.9(3)
N1 C14 C15 C16 . . -175.61(18)
C14 C15 C16 C14 . 5_556 0.9(3)
